data_4512649
loop_
_publ_author_name
'Samarasekere, Pradeep'
'Wang, Xiqu'
'Kaveevivitchai, Watchareeya'
'Jacobson, Allan J.'

_publ_section_title
;
 Reactions of Rare Earth Hydrated Nitrates and Oxides with Formamide:
 Relevant to Recycling Rare Earth Metals
;
_journal_issue 3
_journal_name_full 'Crystal Growth &amp; Design'
_journal_page_first 1119
_journal_paper_doi 10.1021/cg501421u
_journal_volume 15
_journal_year 2015
_chemical_formula_sum 'C5 H9 N2 O8 Tm'
_chemical_formula_weight 394.07
_chemical_name_systematic
;
 ?
;
_space_group_crystal_system monoclinic
_space_group_IT_number 5
_space_group_name_Hall 'C 2y'
_space_group_name_H-M_alt 'C 1 2 1'
_symmetry_space_group_name_Hall 'C 2y'
_symmetry_space_group_name_H-M 'C 1 2 1'
_atom_sites_solution_hydrogens mixed
_audit_creation_method SHELXL-2013
_cell_angle_alpha 90
_cell_angle_beta 109.472(2)
_cell_angle_gamma 90
_cell_formula_units_Z 2
_cell_length_a 11.172(2)
_cell_length_b 7.1020(15)
_cell_length_c 6.5390(13)
_cell_measurement_temperature 293(2)
_cell_volume 489.15(17)
_computing_structure_refinement 'SHELXL-2013 (Sheldrick, 2013)'
_diffrn_ambient_temperature 293(2)
_diffrn_measured_fraction_theta_full 1.000
_diffrn_measured_fraction_theta_max 0.941
_diffrn_measurement_device_type 'Bruker ApexII'
_diffrn_measurement_method 'narrow frame'
_diffrn_radiation_type MoK\a
_diffrn_radiation_wavelength 0.71073
_diffrn_reflns_av_R_equivalents 0.0348
_diffrn_reflns_av_unetI/netI 0.0278
_diffrn_reflns_Laue_measured_fraction_full 1.000
_diffrn_reflns_Laue_measured_fraction_max 0.941
_diffrn_reflns_limit_h_max 14
_diffrn_reflns_limit_h_min -14
_diffrn_reflns_limit_k_max 5
_diffrn_reflns_limit_k_min -9
_diffrn_reflns_limit_l_max 8
_diffrn_reflns_limit_l_min -7
_diffrn_reflns_number 1619
_diffrn_reflns_point_group_measured_fraction_full 0.802
_diffrn_reflns_point_group_measured_fraction_max 0.727
_diffrn_reflns_theta_full 25.500
_diffrn_reflns_theta_max 29.080
_diffrn_reflns_theta_min 3.304
_diffrn_source 'fine-focus sealed tube'
_exptl_absorpt_coefficient_mu 9.102
_exptl_absorpt_correction_T_max 0.5683
_exptl_absorpt_correction_T_min 0.1710
_exptl_absorpt_correction_type psi-scan
_exptl_absorpt_process_details 'Bruker XPREP 2008/2'
_exptl_crystal_colour 'Pale Yellow'
_exptl_crystal_density_diffrn 2.676
_exptl_crystal_description Rhomboid
_exptl_crystal_F_000 372
_exptl_crystal_size_max 0.300
_exptl_crystal_size_mid 0.300
_exptl_crystal_size_min 0.070
_refine_diff_density_max 1.059
_refine_diff_density_min -1.533
_refine_diff_density_rms 0.149
_refine_ls_abs_structure_details
;
 Classical Flack method preferred over Parsons because s.u. lower.
;
_refine_ls_abs_structure_Flack -0.04(3)
_refine_ls_extinction_coef 0.0105(13)
_refine_ls_extinction_expression Fc^*^=kFc[1+0.001xFc^2^\l^3^/sin(2\q)]^-1/4^
_refine_ls_extinction_method SHELXL
_refine_ls_goodness_of_fit_ref 1.062
_refine_ls_hydrogen_treatment constr
_refine_ls_matrix_type full
_refine_ls_number_parameters 75
_refine_ls_number_reflns 960
_refine_ls_number_restraints 1
_refine_ls_restrained_S_all 1.062
_refine_ls_R_factor_all 0.0177
_refine_ls_R_factor_gt 0.0177
_refine_ls_shift/su_max 0.000
_refine_ls_shift/su_mean 0.000
_refine_ls_structure_factor_coef Fsqd
_refine_ls_weighting_details 'w=1/[\s^2^(Fo^2^)+(0.0314P)^2^+1.1060P] where P=(Fo^2^+2Fc^2^)/3'
_refine_ls_weighting_scheme calc
_refine_ls_wR_factor_gt 0.0438
_refine_ls_wR_factor_ref 0.0438
_reflns_Friedel_coverage 0.437
_reflns_Friedel_fraction_full 0.567
_reflns_Friedel_fraction_max 0.478
_reflns_number_gt 960
_reflns_number_total 960
_reflns_threshold_expression 'I > 2\s(I)'
_cod_data_source_file cg501421u_si_001.cif
_cod_data_source_block 7Tm
_cod_depositor_comments 'Adding full bibliography for 4512639--4512651.cif.'
_cod_database_code 4512649
_shelx_space_group_comment
;
The symmetry employed for this shelxl refinement is uniquely defined
by the following loop, which should always be used as a source of
symmetry information in preference to the above space-group names.
They are only intended as comments.
;
_shelx_estimated_absorpt_t_min 0.171
_shelx_estimated_absorpt_t_max 0.568
_shelxl_version_number 2013-4

loop_
_space_group_symop_operation_xyz
'x, y, z'
'-x, y, -z'
'x+1/2, y+1/2, z'
'-x+1/2, y+1/2, -z'

loop_
_atom_site_label
_atom_site_type_symbol
_atom_site_fract_x
_atom_site_fract_y
_atom_site_fract_z
_atom_site_U_iso_or_equiv
_atom_site_adp_type
_atom_site_occupancy
_atom_site_site_symmetry_order
_atom_site_calc_flag
_atom_site_refinement_flags_posn
_atom_site_refinement_flags_adp
_atom_site_refinement_flags_occupancy
Tm1 Tm 0.5000 0.95252(7) 1.0000 0.01071(15) Uani 1 2 d S T P
O5 O 0.5071(5) 1.0983(8) 1.3346(8) 0.0211(10) Uani 1 1 d . . .
O6 O 0.6704(5) 1.1487(10) 1.1147(9) 0.0286(12) Uani 1 1 d . . .
O7 O 0.3911(6) 0.7345(9) 0.7344(10) 0.0307(12) Uani 1 1 d . . .
O10 O 0.6539(6) 0.7936(10) 0.8818(10) 0.0310(13) Uani 1 1 d . . .
N1 N 0.3462(9) 0.473(3) 0.5375(13) 0.042(4) Uani 1 1 d . . .
H1A H 0.2819 0.5213 0.4396 0.050 Uiso 1 1 d R U .
H1B H 0.3669 0.3575 0.5261 0.050 Uiso 1 1 d R U .
C1 C 0.4127(9) 0.5705(13) 0.7020(13) 0.0298(16) Uani 1 1 d . . .
H1 H 0.4819 0.5123 0.8031 0.036 Uiso 1 1 calc R U .
C3 C 0.7356(7) 1.2472(13) 1.0336(13) 0.0259(15) Uani 1 1 d . . .
H3 H 0.6953 1.2898 0.8929 0.031 Uiso 1 1 calc R U .
C4 C 0.5000 1.0162(16) 1.5000 0.0207(18) Uani 1 2 d S T P
H4 H 0.5000 0.8852 1.5000 0.025 Uiso 1 2 calc R U P

loop_
_atom_site_aniso_label
_atom_site_aniso_U_11
_atom_site_aniso_U_22
_atom_site_aniso_U_33
_atom_site_aniso_U_23
_atom_site_aniso_U_13
_atom_site_aniso_U_12
Tm1 0.00782(17) 0.01268(19) 0.01193(17) 0.000 0.00371(9) 0.000
O5 0.028(2) 0.020(3) 0.018(2) -0.0014(18) 0.0116(19) -0.004(2)
O6 0.025(2) 0.038(3) 0.026(2) -0.007(2) 0.013(2) -0.019(3)
O7 0.032(3) 0.028(3) 0.032(3) -0.012(2) 0.010(2) -0.011(3)
O10 0.022(3) 0.041(4) 0.030(3) 0.003(2) 0.009(2) 0.016(3)
N1 0.058(4) 0.020(11) 0.036(3) -0.007(4) 0.001(3) -0.005(4)
C1 0.037(4) 0.028(4) 0.023(3) -0.003(3) 0.008(3) -0.004(3)
C3 0.019(3) 0.033(5) 0.025(3) 0.002(3) 0.008(3) -0.006(3)
C4 0.028(4) 0.019(4) 0.018(4) 0.000 0.013(3) 0.000

loop_
_atom_type_symbol
_atom_type_description
_atom_type_scat_dispersion_real
_atom_type_scat_dispersion_imag
_atom_type_scat_source
C C 0.0033 0.0016 'International Tables Vol C Tables 4.2.6.8 and 6.1.1.4'
H H 0.0000 0.0000 'International Tables Vol C Tables 4.2.6.8 and 6.1.1.4'
N N 0.0061 0.0033 'International Tables Vol C Tables 4.2.6.8 and 6.1.1.4'
O O 0.0106 0.0060 'International Tables Vol C Tables 4.2.6.8 and 6.1.1.4'
Tm Tm -0.3139 5.2483 'International Tables Vol C Tables 4.2.6.8 and 6.1.1.4'

loop_
_geom_angle_atom_site_label_1
_geom_angle_atom_site_label_2
_geom_angle_atom_site_label_3
_geom_angle
_geom_angle_site_symmetry_1
_geom_angle_site_symmetry_3
O6 Tm1 O6 104.5(4) . 2_657
O6 Tm1 O7 89.4(2) . 2_657
O6 Tm1 O7 145.1(2) 2_657 2_657
O6 Tm1 O7 145.1(2) . .
O6 Tm1 O7 89.4(2) 2_657 .
O7 Tm1 O7 97.2(4) 2_657 .
O6 Tm1 O10 77.5(2) . .
O6 Tm1 O10 142.72(19) 2_657 .
O7 Tm1 O10 71.1(2) 2_657 .
O7 Tm1 O10 72.5(2) . .
O6 Tm1 O10 142.72(19) . 2_657
O6 Tm1 O10 77.5(2) 2_657 2_657
O7 Tm1 O10 72.5(2) 2_657 2_657
O7 Tm1 O10 71.1(2) . 2_657
O10 Tm1 O10 123.6(4) . 2_657
O6 Tm1 O5 78.8(2) . 2_657
O6 Tm1 O5 70.43(19) 2_657 2_657
O7 Tm1 O5 144.43(19) 2_657 2_657
O7 Tm1 O5 76.0(2) . 2_657
O10 Tm1 O5 73.6(2) . 2_657
O10 Tm1 O5 133.7(2) 2_657 2_657
O6 Tm1 O5 70.43(19) . .
O6 Tm1 O5 78.8(2) 2_657 .
O7 Tm1 O5 76.0(2) 2_657 .
O7 Tm1 O5 144.43(19) . .
O10 Tm1 O5 133.7(2) . .
O10 Tm1 O5 73.6(2) 2_657 .
O5 Tm1 O5 128.8(3) 2_657 .
C4 O5 Tm1 126.4(6) . .
C3 O6 Tm1 138.2(5) . .
C1 O7 Tm1 132.4(6) . .
C3 O10 Tm1 135.3(6) 4_647 .
C1 N1 H1A 120.8 . .
C1 N1 H1B 119.2 . .
H1A N1 H1B 120.0 . .
O7 C1 N1 124.5(12) . .
O7 C1 H1 117.7 . .
N1 C1 H1 117.7 . .
O10 C3 O6 127.3(8) 4_657 .
O10 C3 H3 116.4 4_657 .
O6 C3 H3 116.4 . .
O5 C4 O5 124.6(10) . 2_658
O5 C4 H4 117.7 . .
O5 C4 H4 117.7 2_658 .

loop_
_geom_bond_atom_site_label_1
_geom_bond_atom_site_label_2
_geom_bond_distance
_geom_bond_site_symmetry_2
Tm1 O6 2.275(5) .
Tm1 O6 2.275(5) 2_657
Tm1 O7 2.342(6) 2_657
Tm1 O7 2.342(6) .
Tm1 O10 2.391(6) .
Tm1 O10 2.391(6) 2_657
Tm1 O5 2.398(5) 2_657
Tm1 O5 2.398(5) .
O5 C4 1.255(7) .
O6 C3 1.248(10) .
O7 C1 1.222(11) .
O10 C3 1.218(10) 4_647
N1 C1 1.288(16) .
N1 H1A 0.8594 .
N1 H1B 0.8599 .
C1 H1 0.9300 .
C3 O10 1.218(10) 4_657
C3 H3 0.9300 .
C4 O5 1.255(7) 2_658
C4 H4 0.9300 .
